data_4308261
loop_
_publ_author_name
'Nguyen Hung Huy'
'Ulrich Abram'

_publ_contact_author
;
      Ulrich Abram
      Free University of Berlin     
      Institute of Chemistry             
      Fabeckstrasse 34-36                     
      D-14195 Berlin         
      Germany                          
;
_publ_contact_author_email abram@chemie.fu-berlin.de
_publ_contact_author_fax '0049 (0)30 838 52676'
_publ_contact_author_phone '0049 (0)30 838 54002'
_publ_section_title
;
Rhenium and Technetium Complexes with N,N-Dialkyl-N'-benzoylthioureas
;
_journal_name_full 'Inorganic Chemistry'
_journal_page_first 5310
_journal_page_last 5319
_journal_paper_doi 10.1021/ic070323x
_journal_volume 46
_journal_year 2007
_chemical_formula_moiety 'C25 H33 Cl0 N4 O4 P0 Re S2'
_chemical_formula_sum 'C25 H33 Cl0 N4 O4 P0 Re S2'
_chemical_formula_weight 703.90
_chemical_name_common ReO(OMe)(PhCONCSNEt2)2
_chemical_name_systematic
;
Bis(N-benzoyl-N',N'-diethylthioureato-O,S)methoxooxorhenium(V)
;
_space_group_IT_number 15
_symmetry_cell_setting monoclinic
_symmetry_space_group_name_Hall '-C 2yc'
_symmetry_space_group_name_H-M 'C 1 2/c 1'
_atom_sites_solution_hydrogens geom
_atom_sites_solution_primary heavy
_atom_sites_solution_secondary difmap
_audit_creation_method SHELXL-97
_cell_angle_alpha 90.00
_cell_angle_beta 109.85(1)
_cell_angle_gamma 90.00
_cell_formula_units_Z 8
_cell_length_a 31.573(2)
_cell_length_b 11.338(1)
_cell_length_c 16.041(1)
_cell_measurement_reflns_used 16249
_cell_measurement_temperature 200(2)
_cell_measurement_theta_max 27.21
_cell_measurement_theta_min 2.58
_cell_volume 5401.1(8)
_computing_cell_refinement 'STOE X-AREA'
_computing_data_collection 'STOE X-AREA'
_computing_data_reduction 'STOE X-RED'
_computing_molecular_graphics Ortep
_computing_publication_material 'SHELXL-97 (Sheldrick, 1997)'
_computing_structure_refinement 'SHELXL-97 (Sheldrick, 1997)'
_computing_structure_solution 'SHELXS-97 (Sheldrick, 1997)'
_diffrn_ambient_temperature 200(2)
_diffrn_detector_area_resol_mean 6.67
_diffrn_measured_fraction_theta_full 0.988
_diffrn_measured_fraction_theta_max 0.988
_diffrn_measurement_device_type STOE
_diffrn_measurement_method 'rotation method'
_diffrn_radiation_monochromator graphite
_diffrn_radiation_source 'fine-focus sealed tube'
_diffrn_radiation_type MoK\a
_diffrn_radiation_wavelength 0.71073
_diffrn_reflns_av_R_equivalents 0.0890
_diffrn_reflns_av_sigmaI/netI 0.0810
_diffrn_reflns_limit_h_max 39
_diffrn_reflns_limit_h_min -33
_diffrn_reflns_limit_k_max 14
_diffrn_reflns_limit_k_min -14
_diffrn_reflns_limit_l_max 20
_diffrn_reflns_limit_l_min -20
_diffrn_reflns_number 23279
_diffrn_reflns_theta_full 26.83
_diffrn_reflns_theta_max 26.83
_diffrn_reflns_theta_min 1.92
_diffrn_standards_decay_% 0.5
_exptl_absorpt_coefficient_mu 4.693
_exptl_absorpt_correction_T_max 0.5844
_exptl_absorpt_correction_T_min 0.3657
_exptl_absorpt_correction_type integration
_exptl_absorpt_process_details 'STOE X-RED'
_exptl_crystal_colour violet
_exptl_crystal_density_diffrn 1.731
_exptl_crystal_density_method 'not measured'
_exptl_crystal_description block
_exptl_crystal_F_000 2799
_exptl_crystal_size_max 0.56
_exptl_crystal_size_mid 0.1
_exptl_crystal_size_min 0.06
_refine_diff_density_max 3.211
_refine_diff_density_min -1.755
_refine_diff_density_rms 0.136
_refine_ls_extinction_method none
_refine_ls_goodness_of_fit_ref 0.950
_refine_ls_hydrogen_treatment mixed
_refine_ls_matrix_type full
_refine_ls_number_parameters 344
_refine_ls_number_reflns 5740
_refine_ls_number_restraints 0
_refine_ls_restrained_S_all 0.950
_refine_ls_R_factor_all 0.0654
_refine_ls_R_factor_gt 0.0387
_refine_ls_shift/su_max 0.001
_refine_ls_shift/su_mean 0.000
_refine_ls_structure_factor_coef Fsqd
_refine_ls_weighting_details 'calc w=1/[\s^2^(Fo^2^)+(0.0374P)^2^+0.0000P] where P=(Fo^2^+2Fc^2^)/3'
_refine_ls_weighting_scheme calc
_refine_ls_wR_factor_gt 0.0730
_refine_ls_wR_factor_ref 0.0786
_reflns_number_gt 4136
_reflns_number_total 5740
_reflns_threshold_expression >2sigma(I)
_cod_data_source_file ic070323x-file001_5.cif
_cod_data_source_block reoomeet2btu
_cod_depositor_comments
;
The following automatic conversions were performed:

'_atom_sites_solution_primary' value 'heavy atom' was changed to
'heavy'.

Automatic conversion script
Id: cif_fix_values 6452 2018-10-05 10:23:21Z andrius 
;
_cod_original_cell_volume 5400.9(7)
_cod_database_code 4308261

loop_
_symmetry_equiv_pos_as_xyz
'x, y, z'
'-x, y, -z+1/2'
'x+1/2, y+1/2, z'
'-x+1/2, y+1/2, -z+1/2'
'-x, -y, -z'
'x, -y, z-1/2'
'-x+1/2, -y+1/2, -z'
'x+1/2, -y+1/2, z-1/2'

loop_
_atom_site_label
_atom_site_type_symbol
_atom_site_fract_x
_atom_site_fract_y
_atom_site_fract_z
_atom_site_U_iso_or_equiv
_atom_site_adp_type
_atom_site_occupancy
_atom_site_symmetry_multiplicity
_atom_site_calc_flag
_atom_site_refinement_flags
_atom_site_disorder_assembly
_atom_site_disorder_group
Re1 Re 0.120548(7) 0.232317(17) 0.119352(18) 0.03255(8) Uani 1 1 d . . .
O10 O 0.13967(13) 0.2497(4) 0.2312(4) 0.0571(13) Uani 1 1 d . . .
O20 O 0.10713(13) 0.2570(3) 0.0027(4) 0.0672(17) Uani 1 1 d . . .
C20 C 0.1115(3) 0.3503(6) -0.0587(6) 0.061(2) Uani 1 1 d . . .
H20A H 0.0989 0.3227 -0.1187 0.091 Uiso 1 1 calc R . .
H20B H 0.1427 0.3688 -0.0458 0.091 Uiso 1 1 calc R . .
H20C H 0.0957 0.4196 -0.0514 0.091 Uiso 1 1 calc R . .
S11 S 0.05096(5) 0.14931(11) 0.10288(12) 0.0370(4) Uani 1 1 d . . .
C12 C 0.01234(17) 0.2647(5) 0.0924(4) 0.0302(11) Uani 1 1 d . . .
N13 N 0.02095(15) 0.3806(4) 0.1093(3) 0.0290(10) Uani 1 1 d . . .
C14 C 0.05768(18) 0.4390(4) 0.1196(4) 0.0283(12) Uani 1 1 d . . .
O15 O 0.09447(14) 0.4067(3) 0.1115(4) 0.0473(12) Uani 1 1 d . . .
C51 C 0.05612(19) 0.5673(4) 0.1397(4) 0.0288(12) Uani 1 1 d . . .
C52 C 0.0156(2) 0.6222(5) 0.1304(5) 0.0485(17) Uani 1 1 d . . .
H52 H -0.0110 0.5790 0.1115 0.058 Uiso 1 1 calc R . .
C53 C 0.0145(3) 0.7414(6) 0.1491(7) 0.070(2) Uani 1 1 d . . .
H53 H -0.0128 0.7778 0.1429 0.084 Uiso 1 1 calc R . .
C54 C 0.0536(3) 0.8054(5) 0.1767(5) 0.057(2) Uani 1 1 d . . .
H54 H 0.0527 0.8853 0.1892 0.068 Uiso 1 1 calc R . .
C55 C 0.0937(3) 0.7532(5) 0.1860(5) 0.0540(18) Uani 1 1 d . . .
H55 H 0.1201 0.7973 0.2050 0.065 Uiso 1 1 calc R . .
C56 C 0.0952(2) 0.6332(5) 0.1669(5) 0.0424(15) Uani 1 1 d . . .
H56 H 0.1226 0.5977 0.1725 0.051 Uiso 1 1 calc R . .
N16 N -0.03092(14) 0.2342(4) 0.0703(3) 0.0322(10) Uani 1 1 d . . .
C63 C -0.06517(19) 0.3231(5) 0.0693(4) 0.0366(13) Uani 1 1 d . . .
H63A H -0.0945 0.2949 0.0323 0.044 Uiso 1 1 calc R . .
H63B H -0.0589 0.3953 0.0431 0.044 Uiso 1 1 calc R . .
C64 C -0.0665(2) 0.3500(6) 0.1604(5) 0.0492(17) Uani 1 1 d . . .
H64A H -0.0892 0.4084 0.1560 0.074 Uiso 1 1 calc R . .
H64B H -0.0377 0.3795 0.1971 0.074 Uiso 1 1 calc R . .
H64C H -0.0734 0.2794 0.1861 0.074 Uiso 1 1 calc R . .
C61 C -0.0473(2) 0.1124(5) 0.0467(5) 0.0407(15) Uani 1 1 d . . .
H61A H -0.0269 0.0722 0.0225 0.049 Uiso 1 1 calc R . .
H61B H -0.0766 0.1155 0.0006 0.049 Uiso 1 1 calc R . .
C62 C -0.0510(3) 0.0419(6) 0.1228(6) 0.060(2) Uani 1 1 d . . .
H62A H -0.0618 -0.0357 0.1027 0.089 Uiso 1 1 calc R . .
H62B H -0.0716 0.0800 0.1464 0.089 Uiso 1 1 calc R . .
H62C H -0.0219 0.0363 0.1681 0.089 Uiso 1 1 calc R . .
S1 S 0.14984(5) 0.04564(11) 0.11292(11) 0.0341(3) Uani 1 1 d . . .
C2 C 0.20646(19) 0.0632(5) 0.1244(4) 0.0368(14) Uani 1 1 d . A .
N3 N 0.22973(17) 0.1614(4) 0.1211(4) 0.0411(13) Uani 1 1 d . . .
C4 C 0.21722(17) 0.2722(5) 0.1190(4) 0.0353(12) Uani 1 1 d . . .
O5 O 0.18112(14) 0.3172(3) 0.1216(4) 0.0535(13) Uani 1 1 d . . .
C31 C 0.25286(18) 0.3585(5) 0.1186(4) 0.0311(12) Uani 1 1 d . . .
C32 C 0.2483(2) 0.4771(5) 0.1381(4) 0.0387(14) Uani 1 1 d . . .
H32 H 0.2221 0.5028 0.1465 0.046 Uiso 1 1 calc R . .
C33 C 0.2827(2) 0.5563(5) 0.1449(5) 0.0410(15) Uani 1 1 d . . .
H33 H 0.2798 0.6347 0.1590 0.049 Uiso 1 1 calc R . .
C34 C 0.3211(2) 0.5192(5) 0.1308(5) 0.0429(15) Uani 1 1 d . . .
H34 H 0.3444 0.5721 0.1369 0.051 Uiso 1 1 calc R . .
C35 C 0.3252(2) 0.4033(5) 0.1076(5) 0.0443(16) Uani 1 1 d . . .
H35 H 0.3506 0.3794 0.0950 0.053 Uiso 1 1 calc R . .
C36 C 0.29169(19) 0.3236(5) 0.1032(4) 0.0362(13) Uani 1 1 d . . .
H36 H 0.2951 0.2452 0.0897 0.043 Uiso 1 1 calc R . .
N6 N 0.23099(18) -0.0365(4) 0.1384(5) 0.0599(19) Uani 1 1 d . . .
C41 C 0.2131(2) -0.1516(5) 0.1492(5) 0.0508(18) Uani 1 1 d . A .
H41A H 0.1916 -0.1416 0.1798 0.061 Uiso 1 1 calc R . .
H41B H 0.2376 -0.2002 0.1863 0.061 Uiso 1 1 calc R . .
C42 C 0.1905(2) -0.2151(6) 0.0636(5) 0.0545(18) Uani 1 1 d . . .
H42A H 0.1796 -0.2900 0.0755 0.082 Uiso 1 1 calc R A .
H42B H 0.2117 -0.2272 0.0334 0.082 Uiso 1 1 calc R . .
H42C H 0.1657 -0.1688 0.0270 0.082 Uiso 1 1 calc R . .
C43A C 0.2813(5) -0.0335(11) 0.1764(11) 0.042(5) Uani 0.53(2) 1 d P A 1
H43A H 0.2917 0.0432 0.2020 0.051 Uiso 0.53(2) 1 calc PR A 1
H43B H 0.2924 -0.0932 0.2219 0.051 Uiso 0.53(2) 1 calc PR A 1
C44A C 0.2965(6) -0.0574(16) 0.1006(12) 0.065(5) Uani 0.53(2) 1 d P A 1
H44A H 0.3288 -0.0571 0.1204 0.098 Uiso 0.53(2) 1 calc PR A 1
H44B H 0.2850 0.0024 0.0563 0.098 Uiso 0.53(2) 1 calc PR A 1
H44C H 0.2855 -0.1332 0.0758 0.098 Uiso 0.53(2) 1 calc PR A 1
C43B C 0.2726(6) -0.0329(11) 0.1050(12) 0.037(5) Uani 0.47(2) 1 d P A 2
H43C H 0.2777 -0.1095 0.0831 0.044 Uiso 0.47(2) 1 calc PR A 2
H43D H 0.2681 0.0251 0.0583 0.044 Uiso 0.47(2) 1 calc PR A 2
C44B C 0.3119(6) 0.0018(12) 0.1879(10) 0.043(5) Uani 0.47(2) 1 d P A 2
H44D H 0.3390 0.0072 0.1735 0.065 Uiso 0.47(2) 1 calc PR A 2
H44E H 0.3157 -0.0568 0.2331 0.065 Uiso 0.47(2) 1 calc PR A 2
H44F H 0.3058 0.0768 0.2091 0.065 Uiso 0.47(2) 1 calc PR A 2

loop_
_atom_site_aniso_label
_atom_site_aniso_U_11
_atom_site_aniso_U_22
_atom_site_aniso_U_33
_atom_site_aniso_U_23
_atom_site_aniso_U_13
_atom_site_aniso_U_12
Re1 0.02431(11) 0.02403(10) 0.05263(15) -0.00629(12) 0.01737(10) -0.00004(11)
O10 0.033(2) 0.046(3) 0.084(4) -0.025(2) 0.008(2) 0.002(2)
O20 0.030(2) 0.019(2) 0.163(6) -0.006(2) 0.046(3) 0.0058(17)
C20 0.061(5) 0.063(4) 0.073(6) 0.024(4) 0.042(4) 0.018(4)
S11 0.0283(7) 0.0241(6) 0.0627(11) -0.0053(6) 0.0210(7) -0.0009(5)
C12 0.029(2) 0.027(2) 0.037(3) -0.004(2) 0.014(2) -0.002(2)
N13 0.023(2) 0.024(2) 0.040(3) -0.0035(19) 0.012(2) 0.0009(18)
C14 0.028(3) 0.025(3) 0.032(3) -0.002(2) 0.011(3) 0.001(2)
O15 0.033(2) 0.0193(18) 0.100(4) -0.008(2) 0.036(2) 0.0005(16)
C51 0.032(3) 0.026(3) 0.033(3) -0.002(2) 0.017(3) -0.002(2)
C52 0.041(4) 0.027(3) 0.081(5) -0.004(3) 0.025(4) 0.003(3)
C53 0.062(4) 0.035(4) 0.124(8) -0.009(4) 0.049(5) 0.012(3)
C54 0.084(6) 0.025(3) 0.074(5) -0.007(3) 0.043(5) 0.000(3)
C55 0.068(4) 0.032(4) 0.064(5) -0.010(3) 0.024(4) -0.017(3)
C56 0.036(3) 0.032(3) 0.059(5) -0.005(3) 0.016(3) -0.001(2)
N16 0.025(2) 0.030(2) 0.042(3) -0.008(2) 0.012(2) -0.0049(19)
C63 0.024(3) 0.040(3) 0.044(4) -0.002(3) 0.008(3) 0.000(2)
C64 0.053(4) 0.053(4) 0.053(4) 0.003(3) 0.034(4) 0.018(3)
C61 0.026(3) 0.034(3) 0.062(5) -0.011(3) 0.015(3) -0.008(2)
C62 0.057(5) 0.040(4) 0.086(6) 0.005(4) 0.031(4) -0.007(3)
S1 0.0259(7) 0.0231(6) 0.0541(10) -0.0041(6) 0.0148(7) 0.0025(5)
C2 0.026(3) 0.033(3) 0.051(4) -0.004(3) 0.013(3) 0.005(2)
N3 0.030(3) 0.027(2) 0.073(4) -0.001(2) 0.026(3) 0.004(2)
C4 0.023(2) 0.038(3) 0.043(3) -0.006(3) 0.010(2) 0.004(3)
O5 0.028(2) 0.0297(19) 0.114(4) -0.007(2) 0.038(3) 0.0010(17)
C31 0.024(3) 0.036(3) 0.033(3) -0.003(2) 0.008(3) -0.002(2)
C32 0.029(3) 0.036(3) 0.053(4) 0.001(3) 0.017(3) 0.005(2)
C33 0.037(4) 0.035(3) 0.053(5) -0.001(3) 0.019(3) -0.003(3)
C34 0.036(3) 0.043(3) 0.050(4) 0.002(3) 0.016(3) -0.007(3)
C35 0.032(3) 0.049(4) 0.059(5) 0.002(3) 0.025(3) 0.000(3)
C36 0.035(3) 0.036(3) 0.044(4) -0.004(3) 0.020(3) 0.002(2)
N6 0.033(3) 0.028(3) 0.122(6) -0.005(3) 0.031(4) 0.006(2)
C41 0.042(4) 0.033(3) 0.074(5) 0.001(3) 0.015(4) 0.010(3)
C42 0.052(4) 0.042(4) 0.063(5) -0.001(3) 0.012(4) 0.003(3)
C43A 0.038(10) 0.044(7) 0.045(10) 0.006(6) 0.014(7) 0.015(6)
C44A 0.038(9) 0.091(12) 0.072(12) 0.005(9) 0.025(9) 0.009(8)
C43B 0.035(10) 0.034(7) 0.044(11) -0.002(6) 0.017(8) 0.010(6)
C44B 0.037(11) 0.044(8) 0.056(11) 0.016(7) 0.024(8) 0.013(7)

loop_
_atom_type_symbol
_atom_type_description
_atom_type_scat_dispersion_real
_atom_type_scat_dispersion_imag
_atom_type_scat_source
C C 0.0030 0.0020 'International Tables Vol C Tables 4.2.6.8 and 6.1.1.4'
H H 0.0000 0.0000 'International Tables Vol C Tables 4.2.6.8 and 6.1.1.4'
N N 0.0060 0.0030 'International Tables Vol C Tables 4.2.6.8 and 6.1.1.4'
O O 0.0110 0.0060 'International Tables Vol C Tables 4.2.6.8 and 6.1.1.4'
S S 0.1250 0.1230 'International Tables Vol C Tables 4.2.6.8 and 6.1.1.4'
P P 0.1020 0.0940 'International Tables Vol C Tables 4.2.6.8 and 6.1.1.4'
Cl Cl 0.1480 0.1590 'International Tables Vol C Tables 4.2.6.8 and 6.1.1.4'
Re Re -1.0180 7.2310 'International Tables Vol C Tables 4.2.6.8 and 6.1.1.4'

loop_
_geom_angle_atom_site_label_1
_geom_angle_atom_site_label_2
_geom_angle_atom_site_label_3
_geom_angle
_geom_angle_site_symmetry_1
_geom_angle_site_symmetry_3
_geom_angle_publ_flag
O10 Re1 O20 163.01(19) . . ?
O10 Re1 O15 86.9(2) . . ?
O20 Re1 O15 81.03(18) . . ?
O10 Re1 O5 86.3(2) . . ?
O20 Re1 O5 80.8(2) . . ?
O15 Re1 O5 84.76(14) . . ?
O10 Re1 S11 98.66(16) . . ?
O20 Re1 S11 93.75(13) . . ?
O15 Re1 S11 92.15(11) . . ?
O5 Re1 S11 174.06(15) . . ?
O10 Re1 S1 98.52(14) . . ?
O20 Re1 S1 93.00(12) . . ?
O15 Re1 S1 173.74(14) . . ?
O5 Re1 S1 92.49(11) . . ?
S11 Re1 S1 90.08(5) . . ?
C20 O20 Re1 139.6(5) . . ?
C12 S11 Re1 107.96(18) . . ?
N16 C12 N13 115.0(5) . . ?
N16 C12 S11 116.6(4) . . ?
N13 C12 S11 128.3(4) . . ?
C14 N13 C12 129.3(4) . . ?
O15 C14 N13 130.6(5) . . ?
O15 C14 C51 113.7(4) . . ?
N13 C14 C51 115.5(5) . . ?
C14 O15 Re1 127.8(3) . . ?
C56 C51 C52 119.0(5) . . ?
C56 C51 C14 120.2(5) . . ?
C52 C51 C14 120.8(5) . . ?
C51 C52 C53 120.4(6) . . ?
C54 C53 C52 120.0(6) . . ?
C55 C54 C53 120.6(6) . . ?
C54 C55 C56 119.9(6) . . ?
C51 C56 C55 120.2(6) . . ?
C12 N16 C63 120.4(4) . . ?
C12 N16 C61 123.1(4) . . ?
C63 N16 C61 116.4(4) . . ?
N16 C63 C64 112.9(5) . . ?
N16 C61 C62 114.0(6) . . ?
C2 S1 Re1 107.45(19) . . ?
N3 C2 N6 114.3(5) . . ?
N3 C2 S1 130.1(4) . . ?
N6 C2 S1 115.7(4) . . ?
C4 N3 C2 129.0(5) . . ?
O5 C4 N3 130.8(5) . . ?
O5 C4 C31 115.2(5) . . ?
N3 C4 C31 114.0(5) . . ?
C4 O5 Re1 129.2(4) . . ?
C36 C31 C32 118.6(5) . . ?
C36 C31 C4 121.8(5) . . ?
C32 C31 C4 119.6(5) . . ?
C33 C32 C31 120.2(5) . . ?
C34 C33 C32 120.1(6) . . ?
C33 C34 C35 120.3(6) . . ?
C36 C35 C34 119.8(6) . . ?
C35 C36 C31 121.0(5) . . ?
C2 N6 C41 123.3(5) . . ?
C2 N6 C43A 121.3(7) . . ?
C41 N6 C43A 111.9(7) . . ?
C2 N6 C43B 114.9(7) . . ?
C41 N6 C43B 117.7(6) . . ?
C43A N6 C43B 41.2(7) . . ?
N6 C41 C42 113.8(7) . . ?
C44A C43A N6 104.9(13) . . ?
C44B C43B N6 103.6(13) . . ?

loop_
_geom_bond_atom_site_label_1
_geom_bond_atom_site_label_2
_geom_bond_distance
_geom_bond_site_symmetry_2
_geom_bond_publ_flag
Re1 O10 1.699(5) . ?
Re1 O20 1.795(7) . ?
Re1 O15 2.129(3) . ?
Re1 O5 2.131(4) . ?
Re1 S11 2.3212(14) . ?
Re1 S1 2.3261(12) . ?
O20 C20 1.483(8) . ?
S11 C12 1.757(5) . ?
C12 N16 1.335(6) . ?
C12 N13 1.351(7) . ?
N13 C14 1.296(7) . ?
C14 O15 1.266(6) . ?
C14 C51 1.495(7) . ?
C51 C56 1.380(8) . ?
C51 C52 1.383(8) . ?
C52 C53 1.387(8) . ?
C53 C54 1.369(11) . ?
C54 C55 1.360(10) . ?
C55 C56 1.400(8) . ?
N16 C63 1.475(7) . ?
N16 C61 1.477(7) . ?
C63 C64 1.507(9) . ?
C61 C62 1.497(10) . ?
S1 C2 1.745(6) . ?
C2 N3 1.345(7) . ?
C2 N6 1.346(7) . ?
N3 C4 1.313(7) . ?
C4 O5 1.262(6) . ?
C4 C31 1.494(8) . ?
C31 C36 1.388(8) . ?
C31 C32 1.399(8) . ?
C32 C33 1.384(8) . ?
C33 C34 1.373(9) . ?
C34 C35 1.383(9) . ?
C35 C36 1.375(8) . ?
N6 C41 1.456(8) . ?
N6 C43A 1.495(16) . ?
N6 C43B 1.578(19) . ?
C41 C42 1.500(10) . ?
C43A C44A 1.48(3) . ?
C43B C44B 1.53(3) . ?
